data_7051380
loop_
_publ_author_name
'Carmalt, Claire J.'
'Mileham, John D.'
'White, Andrew J. P.'
'Williams, David J.'

_publ_section_title
;
 Synthesis and characterisation of a bridging nitrido complex of
 titanium
;
_journal_issue 12
_journal_name_full 'New Journal of Chemistry'
_journal_page_first 929
_journal_paper_doi 10.1039/b008211m
_journal_volume 24
_journal_year 2000
_chemical_formula_sum 'C46 H61 Cl13 N6 Ti2'
_chemical_formula_weight 1254.66
_chemical_name_systematic
; 
 ? 
;
_space_group_IT_number 15
_symmetry_cell_setting monoclinic
_symmetry_space_group_name_Hall '-C 2yc'
_symmetry_space_group_name_H-M 'C 1 2/c 1'
_atom_sites_solution_hydrogens geom
_atom_sites_solution_primary direct
_atom_sites_solution_secondary difmap
_audit_creation_method SHELXL
_cell_angle_alpha 90.00
_cell_angle_beta 107.11(2)
_cell_angle_gamma 90.00
_cell_formula_units_Z 4
_cell_length_a 25.101(6)
_cell_length_b 14.916(3)
_cell_length_c 17.108(4)
_cell_measurement_reflns_used 28
_cell_measurement_temperature 173(2)
_cell_measurement_theta_max 24.96
_cell_measurement_theta_min 10.84
_cell_volume 6122(2)
_computing_cell_refinement 'Siemens XSCANS'
_computing_data_collection 'Siemens XSCANS'
_computing_data_reduction 'Siemens SHELXTL'
_computing_molecular_graphics 'Siemens SHELXTL'
_computing_publication_material 'Siemens SHELXTL'
_computing_structure_refinement 'SHELXL-93 (Sheldrick, 1993)'
_computing_structure_solution 'SHELXS-86 (Sheldrick, 1990)'
_diffrn_ambient_temperature 173(2)
_diffrn_measurement_device 'Siemens P4'
_diffrn_measurement_method '\w scans'
_diffrn_radiation_monochromator graphite
_diffrn_radiation_source 'fine-focus sealed tube'
_diffrn_radiation_type CuK\a
_diffrn_radiation_wavelength 1.54178
_diffrn_reflns_av_R_equivalents 0.0456
_diffrn_reflns_av_sigmaI/netI 0.0370
_diffrn_reflns_limit_h_max 25
_diffrn_reflns_limit_h_min -28
_diffrn_reflns_limit_k_max 12
_diffrn_reflns_limit_k_min -16
_diffrn_reflns_limit_l_max 13
_diffrn_reflns_limit_l_min -19
_diffrn_reflns_number 4606
_diffrn_reflns_theta_max 60.00
_diffrn_reflns_theta_min 3.49
_diffrn_standards_interval_count 97
_diffrn_standards_number 3
_exptl_absorpt_coefficient_mu 7.719
_exptl_absorpt_correction_T_max 0.6053
_exptl_absorpt_correction_T_min 0.1342
_exptl_absorpt_correction_type empirical
_exptl_crystal_colour Yellow
_exptl_crystal_density_diffrn 1.361
_exptl_crystal_description 'hexagonal needles'
_exptl_crystal_F_000 2576
_exptl_crystal_size_max 0.47
_exptl_crystal_size_mid 0.37
_exptl_crystal_size_min 0.17
_refine_diff_density_max 0.709
_refine_diff_density_min -0.724
_refine_diff_density_rms 0.104
_refine_ls_extinction_method none
_refine_ls_goodness_of_fit_all 1.048
_refine_ls_goodness_of_fit_obs 1.084
_refine_ls_matrix_type full
_refine_ls_number_parameters 320
_refine_ls_number_reflns 4268
_refine_ls_number_restraints 14
_refine_ls_restrained_S_all 1.084
_refine_ls_restrained_S_obs 1.084
_refine_ls_R_factor_all 0.0827
_refine_ls_R_factor_obs 0.0664
_refine_ls_shift/esd_max -0.001
_refine_ls_shift/esd_mean 0.000
_refine_ls_structure_factor_coef Fsqd
_refine_ls_weighting_details 'w=1/[\s^2^(Fo^2^)+(0.1142P)^2^+18.2158P] where P=(Fo^2^+2Fc^2^)/3'
_refine_ls_weighting_scheme calc
_refine_ls_wR_factor_all 0.1897
_refine_ls_wR_factor_obs 0.1702
_reflns_number_observed 3653
_reflns_number_total 4490
_reflns_observed_criterion >2sigma(I)
_cod_data_source_file b008211m.txt
_cod_data_source_block CC0002
_cod_depositor_comments
;
The following automatic conversions were performed:
'_symmetry_cell_setting' value 'Monoclinic' changed to 'monoclinic'
according to '/home/saulius/struct/CIF-dictionaries/cif_core.dic'
dictionary named 'cif_core.dic' version 2.4.1 from
2010-06-29.

'_exptl_absorpt_correction_type' value 'Empirical' changed to
'empirical' according to
'/home/saulius/struct/CIF-dictionaries/cif_core.dic' dictionary named
'cif_core.dic' version 2.4.1 from 2010-06-29.

Automatic conversion script
Id: cif_fix_enum 1527 2010-12-29 10:47:43Z saulius 

The following automatic conversions were performed:

'_refine_ls_weighting_scheme' value 'calc
w=1/[\s^2^(Fo^2^)+(0.1142P)^2^+18.2158P] where P=(Fo^2^+2Fc^2^)/3'
was changed to 'calc'. New tag '_refine_ls_weighting_details' was
created. The value of the new tag was set to
'w=1/[\s^2^(Fo^2^)+(0.1142P)^2^+18.2158P] where P=(Fo^2^+2Fc^2^)/3'.

Automatic conversion script
Id: cif_fix_values 3143 2015-03-26 13:38:13Z robertas 
;
_cod_original_cell_volume 6121.5(24)
_cod_original_sg_symbol_H-M C2/c
_cod_database_code 7051380

loop_
_symmetry_equiv_pos_as_xyz
'x, y, z'
'-x, y, -z+1/2'
'x+1/2, y+1/2, z'
'-x+1/2, y+1/2, -z+1/2'
'-x, -y, -z'
'x, -y, z-1/2'
'-x+1/2, -y+1/2, -z'
'x+1/2, -y+1/2, z-1/2'

loop_
_atom_site_aniso_label
_atom_site_aniso_U_11
_atom_site_aniso_U_22
_atom_site_aniso_U_33
_atom_site_aniso_U_23
_atom_site_aniso_U_13
_atom_site_aniso_U_12
Ti1 0.0265(6) 0.0189(5) 0.0202(5) 0.000 0.0075(4) 0.000
Ti2 0.0262(6) 0.0187(5) 0.0272(6) 0.000 0.0100(5) 0.000
Cl1 0.0579(11) 0.0194(7) 0.0415(9) 0.000 0.0245(8) 0.000
Cl2 0.0285(6) 0.0371(6) 0.0308(6) -0.0022(4) 0.0037(4) -0.0052(4)
Cl3 0.0332(6) 0.0354(6) 0.0346(6) 0.0045(5) 0.0065(5) 0.0046(5)
N1 0.029(3) 0.021(2) 0.026(3) 0.000 0.008(2) 0.000
N2 0.060(4) 0.025(3) 0.047(4) 0.000 0.009(3) 0.000
N3 0.031(2) 0.024(2) 0.026(2) -0.0018(15) 0.010(2) -0.002(2)
N4 0.031(2) 0.026(2) 0.034(2) 0.002(2) 0.014(2) -0.002(2)
C1 0.067(4) 0.031(3) 0.048(3) -0.001(2) 0.005(3) 0.012(3)
C2 0.130(8) 0.035(3) 0.037(3) 0.000(3) 0.003(4) 0.030(4)
C3 0.143(12) 0.024(4) 0.050(5) 0.000 0.004(6) 0.000
C4 0.156(11) 0.067(5) 0.107(8) -0.014(5) -0.006(7) 0.067(7)
C5 0.029(2) 0.032(2) 0.025(2) -0.006(2) 0.008(2) -0.001(2)
C6 0.030(3) 0.044(3) 0.033(3) -0.012(2) 0.014(2) -0.006(2)
C7 0.041(3) 0.049(3) 0.028(2) -0.009(2) 0.018(2) -0.011(2)
C8 0.041(3) 0.034(2) 0.028(2) -0.001(2) 0.012(2) -0.008(2)
C9 0.039(3) 0.028(2) 0.024(2) -0.001(2) 0.011(2) -0.001(2)
C10 0.042(3) 0.078(4) 0.046(3) -0.012(3) 0.023(3) 0.007(3)
C11 0.078(5) 0.048(3) 0.034(3) 0.007(2) 0.021(3) 0.000(3)
C12 0.031(3) 0.030(2) 0.041(3) 0.000(2) 0.015(2) -0.003(2)
C13 0.034(3) 0.041(3) 0.050(3) -0.004(2) 0.021(2) -0.002(2)
C14 0.052(3) 0.056(3) 0.052(3) 0.006(3) 0.034(3) -0.003(3)
C15 0.049(3) 0.054(3) 0.051(3) 0.017(3) 0.030(3) 0.002(3)
C16 0.039(3) 0.040(3) 0.044(3) 0.012(2) 0.018(2) 0.003(2)
C17 0.042(3) 0.057(4) 0.076(4) 0.006(3) 0.030(3) 0.014(3)
C18 0.090(6) 0.101(6) 0.074(5) 0.047(5) 0.049(5) 0.017(5)
C20 0.086(6) 0.064(4) 0.086(6) 0.012(4) 0.025(5) 0.023(4)
Cl21 0.146(2) 0.0719(13) 0.0784(14) 0.0167(11) 0.0096(14) 0.0227(14)
Cl22 0.126(5) 0.128(5) 0.108(3) 0.058(3) 0.086(3) 0.069(4)
Cl23 0.115(8) 0.191(16) 0.395(27) 0.182(17) 0.145(14) 0.062(10)
C30 0.051(5) 0.093(6) 0.171(11) -0.035(7) 0.029(6) 0.010(5)
Cl31 0.0746(14) 0.110(2) 0.143(2) 0.017(2) 0.0407(15) -0.0049(13)
Cl32 0.102(2) 0.197(4) 0.195(4) 0.105(3) 0.077(2) 0.046(2)
C40 0.185(32) 0.112(19) 0.114(20) 0.006(15) 0.031(20) -0.009(20)
C41 0.092(8) 0.098(8) 0.148(12) -0.042(8) -0.012(8) -0.001(6)
C42 0.062(6) 0.080(6) 0.148(10) -0.044(7) -0.034(6) 0.034(5)
C43 0.079(7) 0.100(8) 0.161(12) -0.053(8) -0.039(7) 0.042(6)

loop_
_atom_site_label
_atom_site_type_symbol
_atom_site_fract_x
_atom_site_fract_y
_atom_site_fract_z
_atom_site_U_iso_or_equiv
_atom_site_thermal_displace_type
_atom_site_occupancy
_atom_site_calc_flag
_atom_site_refinement_flags
_atom_site_disorder_group
Ti1 Ti 0.0000 0.08488(7) 0.2500 0.0217(3) Uani 1 d S .
Ti2 Ti 0.0000 0.32415(7) 0.2500 0.0236(3) Uani 1 d S .
Cl1 Cl 0.0000 -0.08261(10) 0.2500 0.0375(4) Uani 1 d S .
Cl2 Cl -0.09417(5) 0.07776(7) 0.17234(7) 0.0332(3) Uani 1 d . .
Cl3 Cl -0.07182(5) 0.34441(8) 0.12793(7) 0.0352(3) Uani 1 d . .
N1 N 0.0000 0.2060(3) 0.2500 0.0253(11) Uani 1 d S .
N2 N 0.0000 0.4837(4) 0.2500 0.045(2) Uani 1 d S .
N3 N 0.0249(2) 0.0821(2) 0.1373(2) 0.0264(8) Uani 1 d . .
N4 N 0.0610(2) 0.3306(3) 0.1800(2) 0.0296(9) Uani 1 d . .
C1 C -0.0463(3) 0.5292(4) 0.2453(4) 0.0512(15) Uani 1 d . .
H1A H -0.0800(3) 0.4974(4) 0.2398(4) 0.061 Uiso 1 calc R .
C2 C -0.0467(4) 0.6237(4) 0.2482(4) 0.072(2) Uani 1 d . .
C3 C 0.0000 0.6696(6) 0.2500 0.078(4) Uani 1 d S .
H3A H 0.0000 0.7333(6) 0.2500 0.093 Uiso 1 calc SR .
C4 C -0.1013(5) 0.6695(6) 0.2455(7) 0.120(5) Uani 1 d . .
H4A H -0.1171(5) 0.6406(6) 0.2851(7) 0.180 Uiso 1 d R .
H4B H -0.1276(5) 0.6642(6) 0.1905(7) 0.180 Uiso 1 d R .
H4C H -0.0946(5) 0.7331(6) 0.2595(7) 0.180 Uiso 1 d R .
C5 C 0.0654(2) 0.0278(3) 0.1284(3) 0.0290(10) Uani 1 d . .
H5A H 0.0828(2) -0.0120(3) 0.1718(3) 0.035 Uiso 1 calc R .
C6 C 0.0829(2) 0.0270(4) 0.0588(3) 0.0348(11) Uani 1 d . .
C7 C 0.0570(2) 0.0857(4) -0.0039(3) 0.0374(12) Uani 1 d . .
H7A H 0.0674(2) 0.0861(4) -0.0530(3) 0.045 Uiso 1 calc R .
C8 C 0.0159(2) 0.1435(3) 0.0048(3) 0.0339(11) Uani 1 d . .
C9 C 0.0011(2) 0.1390(3) 0.0764(3) 0.0302(10) Uani 1 d . .
H9A H -0.0273(2) 0.1781(3) 0.0828(3) 0.036 Uiso 1 calc R .
C10 C 0.1287(3) -0.0352(5) 0.0533(4) 0.053(2) Uani 1 d . .
H10A H 0.1219(3) -0.0951(5) 0.0720(4) 0.079 Uiso 1 d R .
H10B H 0.1646(3) -0.0127(5) 0.0879(4) 0.079 Uiso 1 d R .
H10C H 0.1296(3) -0.0386(5) -0.0035(4) 0.079 Uiso 1 d R .
C11 C -0.0128(3) 0.2084(4) -0.0613(4) 0.053(2) Uani 1 d . .
H11A H -0.0287(3) 0.1756(4) -0.1125(4) 0.079 Uiso 1 d R .
H11B H 0.0141(3) 0.2527(4) -0.0690(4) 0.079 Uiso 1 d R .
H11C H -0.0426(3) 0.2391(4) -0.0457(4) 0.079 Uiso 1 d R .
C12 C 0.1048(2) 0.2733(3) 0.2008(3) 0.0331(11) Uani 1 d . .
H12A H 0.1099(2) 0.2362(3) 0.2476(3) 0.040 Uiso 1 calc R .
C13 C 0.1424(2) 0.2670(4) 0.1559(3) 0.0395(12) Uani 1 d . .
C14 C 0.1355(3) 0.3223(4) 0.0895(4) 0.0495(14) Uani 1 d . .
H14A H 0.1615(3) 0.3201(4) 0.0590(4) 0.059 Uiso 1 calc R .
C15 C 0.0907(3) 0.3814(4) 0.0665(4) 0.0478(14) Uani 1 d . .
C16 C 0.0549(2) 0.3829(4) 0.1138(3) 0.0394(12) Uani 1 d . .
H16A H 0.0241(2) 0.4231(4) 0.0990(3) 0.047 Uiso 1 calc R .
C17 C 0.1897(3) 0.2012(4) 0.1809(5) 0.056(2) Uani 1 d . .
H17A H 0.2246(3) 0.2331(4) 0.2064(5) 0.083 Uiso 1 d R .
H17B H 0.1928(3) 0.1690(4) 0.1325(5) 0.083 Uiso 1 d R .
H17C H 0.1825(3) 0.1583(4) 0.2200(5) 0.083 Uiso 1 d R .
C18 C 0.0807(4) 0.4422(6) -0.0066(5) 0.083(3) Uani 1 d . .
H18A H 0.1165(4) 0.4585(6) -0.0147(5) 0.124 Uiso 1 d R .
H18B H 0.0614(4) 0.4965(6) 0.0025(5) 0.124 Uiso 1 d R .
H18C H 0.0577(4) 0.4109(6) -0.0552(5) 0.124 Uiso 1 d R .
C20 C 0.1638(4) 0.8866(5) 0.3657(6) 0.079(2) Uani 1 d . .
H20A H 0.1233(4) 0.8774(5) 0.3400(6) 0.095 Uiso 0.60 calc PR 1
H20B H 0.1685(4) 0.9423(5) 0.3985(6) 0.095 Uiso 0.60 calc PR 1
H20C H 0.1796(4) 0.9417(5) 0.3912(6) 0.095 Uiso 0.40 d PR 2
H20D H 0.1240(4) 0.8899(5) 0.3541(6) 0.095 Uiso 0.40 d PR 2
Cl21 Cl 0.18998(14) 0.7974(2) 0.4301(2) 0.1038(9) Uani 1 d . .
Cl22 Cl 0.1952(4) 0.8994(6) 0.2913(4) 0.110(3) Uani 0.60 d P 1
Cl23 Cl 0.1886(8) 0.8646(12) 0.2719(15) 0.219(11) Uani 0.40 d P 2
C30 C 0.2938(4) 0.9452(7) 0.1052(8) 0.106(4) Uani 1 d . .
H30A H 0.3306(4) 0.9239(7) 0.1023(8) 0.127 Uiso 1 calc R .
H30B H 0.2656(4) 0.8994(7) 0.0793(8) 0.127 Uiso 1 calc R .
Cl31 Cl 0.27791(11) 1.0427(2) 0.0538(2) 0.1072(8) Uani 1 d . .
Cl32 Cl 0.29590(15) 0.9586(3) 0.2090(3) 0.158(2) Uani 1 d . .
C40 C 0.3179(9) 0.8145(17) -0.0888(15) 0.140(11) Uani 0.50 d PD 1
H40A H 0.3164(80) 0.7741(91) -0.1345(90) 0.210 Uiso 0.50 calc PR 1
H40B H 0.3563(19) 0.8179(156) -0.0528(41) 0.210 Uiso 0.50 calc PR 1
H40C H 0.3054(62) 0.8744(71) -0.1099(128) 0.210 Uiso 0.50 calc PR 1
C41 C 0.2835(4) 0.7823(7) -0.0451(6) 0.123(5) Uani 1 d D .
H41A H 0.3071(4) 0.8049(7) -0.0749(6) 0.147 Uiso 0.50 calc PR 2
C42 C 0.3049(3) 0.7256(6) 0.0210(6) 0.110(4) Uani 1 d D .
H42A H 0.3430(3) 0.7081(6) 0.0345(6) 0.133 Uiso 1 calc R .
C43 C 0.2724(4) 0.6939(6) 0.0677(6) 0.129(6) Uani 1 d D .
H43A H 0.2878(4) 0.6568(6) 0.1139(6) 0.155 Uiso 1 calc R .

loop_
_atom_type_symbol
_atom_type_description
_atom_type_scat_dispersion_real
_atom_type_scat_dispersion_imag
_atom_type_scat_source
C C 0.0181 0.0091 'International Tables Vol C Tables 4.2.6.8 and 6.1.1.4'
H H 0.0000 0.0000 'International Tables Vol C Tables 4.2.6.8 and 6.1.1.4'
N N 0.0311 0.0180 'International Tables Vol C Tables 4.2.6.8 and 6.1.1.4'
Cl Cl 0.3639 0.7018 'International Tables Vol C Tables 4.2.6.8 and 6.1.1.4'
Ti Ti 0.2191 1.8069 'International Tables Vol C Tables 4.2.6.8 and 6.1.1.4'

loop_
_geom_angle_atom_site_label_1
_geom_angle_atom_site_label_2
_geom_angle_atom_site_label_3
_geom_angle
_geom_angle_site_symmetry_1
_geom_angle_site_symmetry_3
_geom_angle_publ_flag
N1 Ti1 N3 91.07(9) . . ?
N1 Ti1 N3 91.07(9) . 2 ?
N3 Ti1 N3 177.9(2) . 2 ?
N1 Ti1 Cl2 92.59(4) . 2 ?
N3 Ti1 Cl2 89.80(11) . 2 ?
N3 Ti1 Cl2 90.11(11) 2 2 ?
N1 Ti1 Cl2 92.59(4) . . ?
N3 Ti1 Cl2 90.11(11) . . ?
N3 Ti1 Cl2 89.80(11) 2 . ?
Cl2 Ti1 Cl2 174.82(7) 2 . ?
N1 Ti1 Cl1 180.0 . . ?
N3 Ti1 Cl1 88.93(9) . . ?
N3 Ti1 Cl1 88.93(9) 2 . ?
Cl2 Ti1 Cl1 87.41(4) 2 . ?
Cl2 Ti1 Cl1 87.41(4) . . ?
N1 Ti2 N4 92.49(10) . . ?
N1 Ti2 N4 92.49(10) . 2 ?
N4 Ti2 N4 175.0(2) . 2 ?
N1 Ti2 Cl3 97.41(4) . 2 ?
N4 Ti2 Cl3 90.18(11) . 2 ?
N4 Ti2 Cl3 89.18(11) 2 2 ?
N1 Ti2 Cl3 97.41(4) . . ?
N4 Ti2 Cl3 89.18(11) . . ?
N4 Ti2 Cl3 90.18(11) 2 . ?
Cl3 Ti2 Cl3 165.18(8) 2 . ?
N1 Ti2 N2 180.0 . . ?
N4 Ti2 N2 87.51(10) . . ?
N4 Ti2 N2 87.51(10) 2 . ?
Cl3 Ti2 N2 82.59(4) 2 . ?
Cl3 Ti2 N2 82.59(4) . . ?
Ti2 N1 Ti1 180.0 . . ?
C1 N2 C1 118.5(7) 2 . ?
C1 N2 Ti2 120.8(4) 2 . ?
C1 N2 Ti2 120.8(4) . . ?
C9 N3 C5 118.3(4) . . ?
C9 N3 Ti1 119.5(3) . . ?
C5 N3 Ti1 122.1(3) . . ?
C16 N4 C12 118.0(4) . . ?
C16 N4 Ti2 123.7(3) . . ?
C12 N4 Ti2 118.0(3) . . ?
N2 C1 C2 121.7(7) . . ?
C3 C2 C1 119.4(8) . . ?
C3 C2 C4 122.8(7) . . ?
C1 C2 C4 117.7(9) . . ?
C2 C3 C2 119.1(9) 2 . ?
N3 C5 C6 123.0(5) . . ?
C5 C6 C7 117.5(5) . . ?
C5 C6 C10 120.2(5) . . ?
C7 C6 C10 122.3(5) . . ?
C8 C7 C6 120.3(4) . . ?
C9 C8 C7 117.9(5) . . ?
C9 C8 C11 120.2(5) . . ?
C7 C8 C11 121.9(5) . . ?
N3 C9 C8 122.9(5) . . ?
N4 C12 C13 122.0(5) . . ?
C14 C13 C12 118.5(5) . . ?
C14 C13 C17 121.7(5) . . ?
C12 C13 C17 119.8(5) . . ?
C13 C14 C15 120.7(5) . . ?
C16 C15 C14 117.3(5) . . ?
C16 C15 C18 120.0(6) . . ?
C14 C15 C18 122.8(5) . . ?
N4 C16 C15 123.5(5) . . ?
Cl22 C20 Cl21 113.0(5) . . ?
Cl21 C20 Cl23 104.2(6) . . ?
Cl31 C30 Cl32 111.0(6) . . ?
C40 C41 C43 120.1(12) . 7_565 ?
C40 C41 C42 119.8(11) . . ?
C43 C41 C42 120.1(7) 7_565 . ?
C43 C42 C41 121.7(6) . . ?
C42 C43 C41 118.2(7) . 7_565 ?

loop_
_geom_bond_atom_site_label_1
_geom_bond_atom_site_label_2
_geom_bond_distance
_geom_bond_site_symmetry_2
_geom_bond_publ_flag
Ti1 N1 1.806(5) . ?
Ti1 N3 2.196(4) . ?
Ti1 N3 2.196(4) 2 ?
Ti1 Cl2 2.3486(13) 2 ?
Ti1 Cl2 2.3486(13) . ?
Ti1 Cl1 2.498(2) . ?
Ti2 N1 1.763(5) . ?
Ti2 N4 2.206(4) . ?
Ti2 N4 2.206(4) 2 ?
Ti2 Cl3 2.3425(14) 2 ?
Ti2 Cl3 2.3425(14) . ?
Ti2 N2 2.380(6) . ?
N2 C1 1.327(7) 2 ?
N2 C1 1.327(7) . ?
N3 C9 1.340(6) . ?
N3 C5 1.342(6) . ?
N4 C16 1.347(7) . ?
N4 C12 1.355(7) . ?
C1 C2 1.410(9) . ?
C2 C3 1.351(10) . ?
C2 C4 1.520(14) . ?
C3 C2 1.351(10) 2 ?
C5 C6 1.386(7) . ?
C6 C7 1.390(8) . ?
C6 C10 1.502(8) . ?
C7 C8 1.385(8) . ?
C8 C9 1.384(7) . ?
C8 C11 1.503(8) . ?
C12 C13 1.384(7) . ?
C13 C14 1.372(8) . ?
C13 C17 1.503(8) . ?
C14 C15 1.391(9) . ?
C15 C16 1.376(8) . ?
C15 C18 1.504(9) . ?
C20 Cl22 1.694(10) . ?
C20 Cl21 1.728(8) . ?
C20 Cl23 1.91(2) . ?
C30 Cl31 1.685(12) . ?
C30 Cl32 1.773(13) . ?
C40 C41 1.384(10) . ?
C41 C43 1.387(8) 7_565 ?
C41 C42 1.387(8) . ?
C42 C43 1.384(9) . ?
C43 C41 1.387(8) 7_565 ?
